data_2204760
loop_
_publ_author_name
'Daqing Shi'
'Lihui Niu'
'Xiangshan Wang'
'Qiya Zhuang'
'Yong Zhang'

_publ_section_title
;Ethyl
 2-amino-4-(4-methoxyphenyl)-7-methyl-5-oxopyrano[3,2-<i>c</i>]pyran-3-carboxylate
;
_journal_issue 12
_journal_name_full 'Acta Crystallographica Section E'
_journal_page_first o2362
_journal_page_last o2364
_journal_paper_doi 10.1107/S1600536804029332
_journal_volume 60
_journal_year 2004
_chemical_formula_iupac 'C19 H19 N O6'
_chemical_formula_moiety 'C19 H19 N O6'
_chemical_formula_sum 'C19 H19 N O6'
_chemical_formula_weight 357.35
_chemical_melting_point 446.0(10)
_chemical_name_systematic
;
Ethyl
2-amino-4-(4-methoxyphenyl)-7-methyl-5-oxopyrano[3,2-c]pyran-3-carboxylate
;
_space_group_IT_number 14
_symmetry_cell_setting monoclinic
_symmetry_space_group_name_Hall '-P 2ybc'
_symmetry_space_group_name_H-M 'P 1 21/c 1'
_atom_sites_solution_hydrogens geom
_atom_sites_solution_primary direct
_atom_sites_solution_secondary difmap
_cell_angle_alpha 90.00
_cell_angle_beta 94.636(7)
_cell_angle_gamma 90.00
_cell_formula_units_Z 4
_cell_length_a 10.720(4)
_cell_length_b 8.934(3)
_cell_length_c 18.167(6)
_cell_measurement_reflns_used 7929
_cell_measurement_temperature 193(2)
_cell_measurement_theta_max 27.5
_cell_measurement_theta_min 3.1
_cell_volume 1734.2(10)
_computing_cell_refinement CrystalClear
_computing_data_collection 'CrystalClear (Rigaku, 2000)'
_computing_data_reduction 'CrystalStructure (Rigaku/MSC, 2003)'
_computing_molecular_graphics SHELXTL
_computing_publication_material SHELXTL
_computing_structure_refinement SHELXTL
_computing_structure_solution 'SHELXTL (Sheldrick, 1997)'
_diffrn_ambient_temperature 193(2)
_diffrn_detector_area_resol_mean 7.31
_diffrn_measured_fraction_theta_full 0.993
_diffrn_measured_fraction_theta_max 0.993
_diffrn_measurement_device_type 'Rigaku Mercury'
_diffrn_measurement_method \w
_diffrn_radiation_monochromator graphite
_diffrn_radiation_source 'fine-focus sealed tube'
_diffrn_radiation_type MoK\a
_diffrn_radiation_wavelength 0.71070
_diffrn_reflns_av_R_equivalents 0.0222
_diffrn_reflns_av_sigmaI/netI 0.0206
_diffrn_reflns_limit_h_max 13
_diffrn_reflns_limit_h_min -13
_diffrn_reflns_limit_k_max 11
_diffrn_reflns_limit_k_min -10
_diffrn_reflns_limit_l_max 23
_diffrn_reflns_limit_l_min -23
_diffrn_reflns_number 18580
_diffrn_reflns_theta_full 27.47
_diffrn_reflns_theta_max 27.47
_diffrn_reflns_theta_min 3.06
_exptl_absorpt_coefficient_mu 0.103
_exptl_absorpt_correction_T_max 0.9553
_exptl_absorpt_correction_T_min 0.9143
_exptl_absorpt_correction_type multi-scan
_exptl_absorpt_process_details '(Jacobson, 1998)'
_exptl_crystal_colour colorless
_exptl_crystal_density_diffrn 1.369
_exptl_crystal_density_method 'not measured'
_exptl_crystal_description block
_exptl_crystal_F_000 752
_exptl_crystal_size_max 0.75
_exptl_crystal_size_mid 0.65
_exptl_crystal_size_min 0.45
_refine_diff_density_max 0.692
_refine_diff_density_min -0.290
_refine_ls_extinction_method none
_refine_ls_goodness_of_fit_ref 1.084
_refine_ls_hydrogen_treatment mixed
_refine_ls_matrix_type full
_refine_ls_number_parameters 255
_refine_ls_number_reflns 3947
_refine_ls_number_restraints 2
_refine_ls_restrained_S_all 1.189
_refine_ls_R_factor_all 0.0652
_refine_ls_R_factor_gt 0.0594
_refine_ls_shift/su_max 0.000
_refine_ls_shift/su_mean 0.000
_refine_ls_structure_factor_coef Fsqd
_refine_ls_weighting_details 'calc w = 1/[\s^2^(Fo^2^)+(0.0836P)^2^+0.9423P] where P = (Fo^2^+2Fc^2^)/3'
_refine_ls_weighting_scheme calc
_refine_ls_wR_factor_gt 0.1582
_refine_ls_wR_factor_ref 0.1634
_reflns_number_gt 3575
_reflns_number_total 3947
_reflns_threshold_expression I>2\s(I)
_cod_data_source_file ob6422.cif
_cod_data_source_block I
_cod_depositor_comments
;
The following automatic conversions were performed:

'_chemical_melting_point' value '445-447' was changed to '446.0(10)'
- the average value was taken and precision was estimated.

Automatic conversion script
Id: cif_fix_values 1646 2011-03-28 12:23:43Z adriana 

The following automatic conversions were performed:

'_chemical_melting_point' value '445-447' was changed to '446.0(10)'
- the average value was taken and precision was estimated.

Automatic conversion script
Id: cif_fix_values 1715 2011-07-08 13:25:40Z adriana 
;
_cod_original_sg_symbol_H-M 'P 21/c'
_cod_database_code 2204760
_cod_database_fobs_code 2204760

loop_
_symmetry_equiv_pos_as_xyz
'x, y, z'
'-x, y+1/2, -z+1/2'
'-x, -y, -z'
'x, -y-1/2, z-1/2'

loop_
_atom_site_label
_atom_site_fract_x
_atom_site_fract_y
_atom_site_fract_z
_atom_site_U_iso_or_equiv
_atom_site_adp_type
_atom_site_calc_flag
_atom_site_refinement_flags
_atom_site_occupancy
_atom_site_type_symbol
O1 1.05143(13) 0.37011(14) 0.17071(8) 0.0316(3) Uani d . 1 O
O2 1.02879(14) 0.89867(15) 0.14269(9) 0.0384(4) Uani d . 1 O
O3 1.16290(12) 0.79486(14) 0.22669(8) 0.0310(3) Uani d . 1 O
O4 0.79150(16) 0.27396(18) -0.00755(9) 0.0469(4) Uani d . 1 O
O5 0.76468(14) 0.52090(18) -0.02776(8) 0.0413(4) Uani d . 1 O
O6 0.45344(14) 0.85568(19) 0.17062(9) 0.0431(4) Uani d . 1 O
N1 0.9670(2) 0.19416(19) 0.09623(12) 0.0398(4) Uani d . 1 N
C1 0.96960(18) 0.3413(2) 0.11009(11) 0.0289(4) Uani d . 1 C
C2 0.90380(17) 0.4511(2) 0.07134(10) 0.0279(4) Uani d . 1 C
C3 0.91786(16) 0.61697(19) 0.09104(10) 0.0250(4) Uani d . 1 C
H3 0.9430 0.6713 0.0464 0.030 Uiso calc R 1 H
C4 1.02227(16) 0.63387(19) 0.15156(10) 0.0247(4) Uani d . 1 C
C5 1.07889(17) 0.51683(19) 0.18778(10) 0.0266(4) Uani d . 1 C
C6 1.06648(17) 0.7822(2) 0.17081(11) 0.0281(4) Uani d . 1 C
C7 1.21540(18) 0.6730(2) 0.26323(10) 0.0298(4) Uani d . 1 C
C8 1.17603(18) 0.5343(2) 0.24587(11) 0.0303(4) Uani d . 1 C
H8 1.2116 0.4498 0.2714 0.036 Uiso calc R 1 H
C9 0.81762(18) 0.4041(2) 0.01014(11) 0.0333(4) Uani d . 1 C
C10 0.6638(2) 0.4798(4) -0.08306(14) 0.0574(7) Uani d D 1 C
C11A 0.6161(4) 0.6173(4) -0.1181(2) 0.0566(10) Uani d PD 0.72 C
C11B 0.5482(8) 0.5342(13) -0.0517(6) 0.059(3) Uani d PD 0.28 C
C12 0.79546(17) 0.6860(2) 0.11309(10) 0.0252(4) Uani d . 1 C
C13 0.73489(18) 0.7965(2) 0.07003(10) 0.0301(4) Uani d . 1 C
H13 0.7728 0.8332 0.0281 0.036 Uiso calc R 1 H
C14 0.61962(18) 0.8553(2) 0.08662(10) 0.0317(4) Uani d . 1 C
H14 0.5790 0.9294 0.0558 0.038 Uiso calc R 1 H
C15 0.56546(18) 0.8044(2) 0.14825(11) 0.0302(4) Uani d . 1 C
C16 0.62577(18) 0.6950(2) 0.19298(11) 0.0322(4) Uani d . 1 C
H16 0.5887 0.6602 0.2356 0.039 Uiso calc R 1 H
C17 0.73989(18) 0.6369(2) 0.17534(10) 0.0286(4) Uani d . 1 C
H17 0.7804 0.5627 0.2062 0.034 Uiso calc R 1 H
C18 0.38029(19) 0.9528(3) 0.12169(14) 0.0422(5) Uani d . 1 C
H18A 0.4272 1.0451 0.1144 0.063 Uiso calc R 1 H
H18B 0.3018 0.9772 0.1431 0.063 Uiso calc R 1 H
H18C 0.3618 0.9027 0.0741 0.063 Uiso calc R 1 H
C19 1.3171(2) 0.7173(2) 0.31962(12) 0.0380(5) Uani d . 1 C
H19A 1.3566 0.6274 0.3418 0.057 Uiso calc R 1 H
H19B 1.2819 0.7773 0.3581 0.057 Uiso calc R 1 H
H19C 1.3798 0.7764 0.2961 0.057 Uiso calc R 1 H
H1A 0.914(3) 0.169(3) 0.0590(16) 0.049(7) Uiso d . 1 H
H1B 1.010(3) 0.132(3) 0.1260(16) 0.055(8) Uiso d . 1 H

loop_
_atom_site_aniso_label
_atom_site_aniso_U_11
_atom_site_aniso_U_22
_atom_site_aniso_U_33
_atom_site_aniso_U_12
_atom_site_aniso_U_13
_atom_site_aniso_U_23
O1 0.0386(7) 0.0186(6) 0.0363(7) 0.0021(5) -0.0045(6) 0.0018(5)
O2 0.0410(8) 0.0195(6) 0.0530(9) 0.0043(6) -0.0061(7) 0.0038(6)
O3 0.0290(7) 0.0231(6) 0.0398(8) 0.0017(5) -0.0039(6) -0.0012(5)
O4 0.0494(9) 0.0363(8) 0.0532(10) -0.0015(7) -0.0067(7) -0.0157(7)
O5 0.0396(8) 0.0424(9) 0.0393(8) 0.0126(7) -0.0130(6) -0.0113(7)
O6 0.0315(8) 0.0492(9) 0.0494(9) 0.0122(7) 0.0089(6) 0.0016(7)
N1 0.0494(11) 0.0188(8) 0.0497(11) 0.0026(7) -0.0057(9) -0.0027(7)
C1 0.0308(9) 0.0226(9) 0.0334(9) 0.0001(7) 0.0029(7) -0.0020(7)
C2 0.0293(9) 0.0229(8) 0.0314(9) 0.0026(7) 0.0010(7) -0.0036(7)
C3 0.0270(9) 0.0206(8) 0.0272(8) 0.0037(7) 0.0009(7) 0.0007(7)
C4 0.0258(8) 0.0197(8) 0.0286(9) 0.0027(6) 0.0016(7) 0.0004(7)
C5 0.0297(9) 0.0193(8) 0.0307(9) 0.0008(7) 0.0026(7) 0.0013(7)
C6 0.0269(9) 0.0227(9) 0.0343(10) 0.0035(7) 0.0007(7) -0.0003(7)
C7 0.0291(9) 0.0294(9) 0.0308(9) 0.0042(7) 0.0010(7) 0.0011(7)
C8 0.0332(9) 0.0255(9) 0.0315(9) 0.0048(7) -0.0010(7) 0.0041(7)
C9 0.0312(10) 0.0326(10) 0.0360(10) 0.0055(8) 0.0011(8) -0.0080(8)
C10 0.0393(12) 0.082(2) 0.0471(13) 0.0092(13) -0.0191(10) -0.0154(13)
C11A 0.062(2) 0.0421(18) 0.060(2) 0.0145(16) -0.0279(18) 0.0011(16)
C11B 0.034(4) 0.078(7) 0.064(6) 0.002(4) -0.002(4) -0.023(5)
C12 0.0269(8) 0.0203(8) 0.0278(9) 0.0012(7) -0.0013(7) -0.0026(7)
C13 0.0341(10) 0.0279(9) 0.0283(9) 0.0058(7) 0.0024(7) 0.0031(7)
C14 0.0328(10) 0.0292(9) 0.0323(9) 0.0090(8) -0.0022(7) 0.0018(8)
C15 0.0262(9) 0.0285(9) 0.0357(10) 0.0024(7) 0.0008(7) -0.0062(8)
C16 0.0334(10) 0.0309(10) 0.0325(10) -0.0004(8) 0.0040(8) 0.0009(8)
C17 0.0330(9) 0.0218(8) 0.0304(9) 0.0017(7) -0.0009(7) 0.0024(7)
C18 0.0280(10) 0.0362(11) 0.0619(14) 0.0068(8) 0.0000(9) -0.0036(10)
C19 0.0332(10) 0.0376(11) 0.0416(11) 0.0005(8) -0.0063(8) -0.0015(9)

loop_
_atom_type_symbol
_atom_type_description
_atom_type_scat_dispersion_real
_atom_type_scat_dispersion_imag
_atom_type_scat_source
C C 0.0033 0.0016 'International Tables Vol C Tables 4.2.6.8 and 6.1.1.4'
H H 0.0000 0.0000 'International Tables Vol C Tables 4.2.6.8 and 6.1.1.4'
N N 0.0061 0.0033 'International Tables Vol C Tables 4.2.6.8 and 6.1.1.4'
O O 0.0106 0.0060 'International Tables Vol C Tables 4.2.6.8 and 6.1.1.4'

loop_
_geom_angle_atom_site_label_1
_geom_angle_atom_site_label_2
_geom_angle_atom_site_label_3
_geom_angle
_geom_angle_publ_flag
C5 O1 C1 118.05(14) no
C7 O3 C6 122.63(15) no
C9 O5 C10 114.43(19) ?
C15 O6 C18 117.77(17) ?
C1 N1 H1A 113.4(19) ?
C1 N1 H1B 120.2(19) ?
H1A N1 H1B 126(3) ?
N1 C1 C2 127.21(19) no
N1 C1 O1 109.66(17) no
C2 C1 O1 123.13(16) no
C1 C2 C9 117.19(17) no
C1 C2 C3 122.47(17) no
C9 C2 C3 120.34(16) ?
C4 C3 C2 108.68(14) ?
C4 C3 C12 111.66(14) ?
C2 C3 C12 112.41(15) ?
C4 C3 H3 108.0 ?
C2 C3 H3 108.0 ?
C12 C3 H3 108.0 ?
C5 C4 C6 117.84(16) ?
C5 C4 C3 123.59(16) ?
C6 C4 C3 118.56(15) ?
C4 C5 O1 123.25(17) ?
C4 C5 C8 123.09(17) ?
O1 C5 C8 113.62(15) ?
O2 C6 O3 116.05(16) no
O2 C6 C4 126.47(17) no
O3 C6 C4 117.48(15) ?
C8 C7 O3 120.76(17) no
C8 C7 C19 127.43(18) ?
O3 C7 C19 111.80(17) no
C7 C8 C5 118.14(17) ?
C7 C8 H8 120.9 ?
C5 C8 H8 120.9 ?
O4 C9 O5 121.27(19) ?
O4 C9 C2 126.21(19) ?
O5 C9 C2 112.52(17) ?
C11A C10 O5 107.6(3) ?
C11A C10 C11B 67.6(5) ?
O5 C10 C11B 104.4(4) ?
C13 C12 C17 118.11(17) ?
C13 C12 C3 120.71(16) ?
C17 C12 C3 121.15(16) ?
C12 C13 C14 121.81(18) ?
C12 C13 H13 119.1 ?
C14 C13 H13 119.1 ?
C15 C14 C13 119.26(17) ?
C15 C14 H14 120.4 ?
C13 C14 H14 120.4 ?
O6 C15 C14 124.35(18) ?
O6 C15 C16 115.79(18) ?
C14 C15 C16 119.85(17) ?
C17 C16 C15 120.14(18) ?
C17 C16 H16 119.9 ?
C15 C16 H16 119.9 ?
C16 C17 C12 120.81(17) ?
C16 C17 H17 119.6 ?
C12 C17 H17 119.6 ?
O6 C18 H18A 109.5 ?
O6 C18 H18B 109.5 ?
H18A C18 H18B 109.5 ?
O6 C18 H18C 109.5 ?
H18A C18 H18C 109.5 ?
H18B C18 H18C 109.5 ?
C7 C19 H19A 109.5 ?
C7 C19 H19B 109.5 ?
H19A C19 H19B 109.5 ?
C7 C19 H19C 109.5 ?
H19A C19 H19C 109.5 ?
H19B C19 H19C 109.5 ?

loop_
_geom_bond_atom_site_label_1
_geom_bond_atom_site_label_2
_geom_bond_distance
_geom_bond_publ_flag
O1 C5 1.373(2) y
O1 C1 1.376(2) y
O2 C6 1.214(2) y
O3 C7 1.372(2) y
O3 C6 1.394(2) y
O4 C9 1.232(3) ?
O5 C9 1.350(3) ?
O5 C10 1.462(3) ?
O6 C15 1.377(2) ?
O6 C18 1.430(3) ?
N1 C1 1.339(2) y
N1 H1A 0.88(3) ?
N1 H1B 0.88(3) ?
C1 C2 1.369(3) y
C2 C9 1.449(3) ?
C2 C3 1.529(2) y
C3 C4 1.512(2) y
C3 C12 1.532(2) ?
C3 H3 1.0000 ?
C4 C5 1.353(2) ?
C4 C6 1.441(2) ?
C5 C8 1.430(3) ?
C7 C8 1.339(3) ?
C7 C19 1.488(3) ?
C8 H8 0.9500 ?
C10 C11A 1.457(4) ?
C10 C11B 1.487(9) ?
C12 C13 1.388(3) ?
C12 C17 1.391(3) ?
C13 C14 1.398(3) ?
C13 H13 0.9500 ?
C14 C15 1.379(3) ?
C14 H14 0.9500 ?
C15 C16 1.396(3) ?
C16 C17 1.390(3) ?
C16 H16 0.9500 ?
C17 H17 0.9500 ?
C18 H18A 0.9800 ?
C18 H18B 0.9800 ?
C18 H18C 0.9800 ?
C19 H19A 0.9800 ?
C19 H19B 0.9800 ?
C19 H19C 0.9800 ?

loop_
_geom_hbond_atom_site_label_D
_geom_hbond_atom_site_label_H
_geom_hbond_atom_site_label_A
_geom_hbond_site_symmetry_A
_geom_hbond_distance_DH
_geom_hbond_distance_HA
_geom_hbond_distance_DA
_geom_hbond_angle_DHA
C18 H18C O4 3_665 0.98 2.52 3.344(3) 142
C19 H19C O6 1_655 0.98 2.57 3.410(3) 144
N1 H1A O4 . 0.88(3) 1.95(3) 2.651(3) 136(3)
N1 H1B O2 1_545 0.88(3) 2.11(3) 2.834(2) 139(2)

loop_
_geom_torsion_atom_site_label_1
_geom_torsion_atom_site_label_2
_geom_torsion_atom_site_label_3
_geom_torsion_atom_site_label_4
_geom_torsion
_geom_torsion_publ_flag
C5 O1 C1 N1 171.80(17) no
C5 O1 C1 C2 -7.7(3) y
N1 C1 C2 C9 2.7(3) no
O1 C1 C2 C9 -177.93(17) no
N1 C1 C2 C3 -177.92(19) no
O1 C1 C2 C3 1.5(3) y
C1 C2 C3 C4 6.1(2) y
C9 C2 C3 C4 -174.46(16) no
C1 C2 C3 C12 -117.98(19) no
C9 C2 C3 C12 61.4(2) ?
C2 C3 C4 C5 -8.5(2) yes
C12 C3 C4 C5 116.05(19) ?
C2 C3 C4 C6 169.94(15) ?
C12 C3 C4 C6 -65.5(2) ?
C6 C4 C5 O1 -175.11(17) ?
C3 C4 C5 O1 3.3(3) yes
C6 C4 C5 C8 2.7(3) yes
C3 C4 C5 C8 -178.82(17) ?
C1 O1 C5 C4 5.3(3) y
C1 O1 C5 C8 -172.70(15) no
C7 O3 C6 O2 -179.64(17) no
C7 O3 C6 C4 -0.2(3) y
C5 C4 C6 O2 177.95(19) no
C3 C4 C6 O2 -0.6(3) no
C5 C4 C6 O3 -1.4(3) y
C3 C4 C6 O3 -179.92(15) no
C6 O3 C7 C8 0.6(3) y
C6 O3 C7 C19 179.39(16) no
O3 C7 C8 C5 0.7(3) y
C19 C7 C8 C5 -177.95(18) ?
C4 C5 C8 C7 -2.4(3) yes
O1 C5 C8 C7 175.62(17) ?
C10 O5 C9 O4 8.1(3) ?
C10 O5 C9 C2 -171.49(17) ?
C1 C2 C9 O4 5.1(3) ?
C3 C2 C9 O4 -174.31(19) ?
C1 C2 C9 O5 -175.30(17) ?
C3 C2 C9 O5 5.3(3) ?
C9 O5 C10 C11A 179.4(2) ?
C9 O5 C10 C11B 108.8(5) ?
C4 C3 C12 C13 123.04(18) ?
C2 C3 C12 C13 -114.52(19) ?
C4 C3 C12 C17 -59.0(2) ?
C2 C3 C12 C17 63.5(2) ?
C17 C12 C13 C14 -1.7(3) ?
C3 C12 C13 C14 176.32(17) ?
C12 C13 C14 C15 1.3(3) ?
C18 O6 C15 C14 8.9(3) ?
C18 O6 C15 C16 -171.93(18) ?
C13 C14 C15 O6 178.94(18) ?
C13 C14 C15 C16 -0.2(3) ?
O6 C15 C16 C17 -179.54(17) ?
C14 C15 C16 C17 -0.3(3) ?
C15 C16 C17 C12 -0.2(3) ?
C13 C12 C17 C16 1.2(3) ?
C3 C12 C17 C16 -176.86(17) ?
